data_1573675
_journal_paper_doi 10.1039/D4DT03378G
_chemical_formula_sum 'C18 H32 B20 N2 S2'
_chemical_formula_weight 556.77
_space_group_crystal_system orthorhombic
_space_group_IT_number 61
_space_group_name_Hall '-P 2ac 2ab'
_space_group_name_H-M_alt 'P b c a'
_atom_sites_solution_hydrogens mixed
_atom_sites_solution_primary direct
_audit_creation_method SHELXL-2019/3
_audit_update_record
;
2024-10-23 deposited with the CCDC.	2025-01-09 downloaded from the CCDC.
;
_cell_angle_alpha 90
_cell_angle_beta 90
_cell_angle_gamma 90
_cell_formula_units_Z 8
_cell_length_a 12.0591(9)
_cell_length_b 10.8146(9)
_cell_length_c 45.473(3)
_cell_measurement_reflns_used 1007
_cell_measurement_temperature 100(2)
_cell_measurement_theta_max 18.1965
_cell_measurement_theta_min 2.569
_cell_volume 5930.3(8)
_computing_cell_refinement 'BRUKER APEX2'
_computing_data_collection 'BRUKER APEX2'
_computing_data_reduction 'Bruker SAINT'
_computing_molecular_graphics 'Ortep for Windows (Farrugia, 2012)'
_computing_structure_refinement 'SHELXL-2019/2 (Sheldrick, 2019)'
_computing_structure_solution 'SHELXT-2018/2 (Sheldrick, 2015)'
_diffrn_ambient_temperature 100(2)
_diffrn_measured_fraction_theta_full 0.999
_diffrn_measured_fraction_theta_max 0.999
_diffrn_measurement_device_type 'Bruker X8 KappaAPEXII'
_diffrn_measurement_method 'omega and phi scans'
_diffrn_radiation_type MoK\a
_diffrn_radiation_wavelength 0.71073
_diffrn_reflns_av_R_equivalents 0.1474
_diffrn_reflns_av_unetI/netI 0.1102
_diffrn_reflns_Laue_measured_fraction_full 0.999
_diffrn_reflns_Laue_measured_fraction_max 0.999
_diffrn_reflns_limit_h_max 14
_diffrn_reflns_limit_h_min 0
_diffrn_reflns_limit_k_max 12
_diffrn_reflns_limit_k_min 0
_diffrn_reflns_limit_l_max 52
_diffrn_reflns_limit_l_min 0
_diffrn_reflns_number 27179
_diffrn_reflns_point_group_measured_fraction_full 0.999
_diffrn_reflns_point_group_measured_fraction_max 0.999
_diffrn_reflns_theta_full 24.404
_diffrn_reflns_theta_max 24.404
_diffrn_reflns_theta_min 1.912
_exptl_absorpt_coefficient_mu 0.197
_exptl_absorpt_correction_T_max 1.0000
_exptl_absorpt_correction_T_min 0.7331
_exptl_absorpt_correction_type multi-scan
_exptl_absorpt_process_details
;
 Sheldrick, G.M. SADABS: Program for absorption correction
 using area detector data. University of G\"ottingen, Germany, 1996.
;
_exptl_crystal_colour Colourless
_exptl_crystal_density_diffrn 1.247
_exptl_crystal_description Plate
_exptl_crystal_F_000 2288
_exptl_crystal_size_max 0.700
_exptl_crystal_size_mid 0.320
_exptl_crystal_size_min 0.020
_refine_diff_density_max 0.601
_refine_diff_density_min -0.349
_refine_diff_density_rms 0.081
_refine_ls_extinction_method none
_refine_ls_goodness_of_fit_ref 1.034
_refine_ls_hydrogen_treatment mixed
_refine_ls_matrix_type full
_refine_ls_number_parameters 387
_refine_ls_number_reflns 4877
_refine_ls_number_restraints 0
_refine_ls_restrained_S_all 1.034
_refine_ls_R_factor_all 0.1227
_refine_ls_R_factor_gt 0.0695
_refine_ls_shift/su_max 0.000
_refine_ls_shift/su_mean 0.000
_refine_ls_structure_factor_coef Fsqd
_refine_ls_weighting_details 'w=1/[\s^2^(Fo^2^)+(0.0495P)^2^+11.2880P] where P=(Fo^2^+2Fc^2^)/3'
_refine_ls_weighting_scheme calc
_refine_ls_wR_factor_gt 0.1413
_refine_ls_wR_factor_ref 0.1673
_reflns_Friedel_coverage 0.000
_reflns_number_gt 3062
_reflns_number_total 4877
_reflns_threshold_expression 'I > 2\s(I)'
_cod_data_source_file d4dt03378g2.cif
_cod_data_source_block SB4
_cod_database_code 1573675
_shelx_shelxl_version_number 2019/3
_shelx_space_group_comment
;
The symmetry employed for this shelxl refinement is uniquely defined
by the following loop, which should always be used as a source of
symmetry information in preference to the above space-group names.
They are only intended as comments.
;
_shelx_estimated_absorpt_t_min 0.874
_shelx_estimated_absorpt_t_max 0.996

loop_
_space_group_symop_operation_xyz
'x, y, z'
'-x+1/2, -y, z+1/2'
'x+1/2, -y+1/2, -z'
'-x, y+1/2, -z+1/2'
'-x, -y, -z'
'x-1/2, y, -z-1/2'
'-x-1/2, y-1/2, z'
'x, -y-1/2, z-1/2'

loop_
_atom_site_label
_atom_site_type_symbol
_atom_site_fract_x
_atom_site_fract_y
_atom_site_fract_z
_atom_site_U_iso_or_equiv
_atom_site_adp_type
_atom_site_occupancy
_atom_site_site_symmetry_order
_atom_site_calc_flag
_atom_site_refinement_flags_posn
_atom_site_refinement_flags_adp
_atom_site_refinement_flags_occupancy
_atom_site_disorder_assembly
_atom_site_disorder_group
B3 B 0.4538(4) 1.2212(5) 0.17308(12) 0.0227(13) Uani 1 1 d . . . . .
H3 H 0.477419 1.251905 0.150406 0.027 Uiso 1 1 calc R U . . .
B4 B 0.4590(4) 1.3221(5) 0.20383(11) 0.0208(12) Uani 1 1 d . . . . .
H4 H 0.485640 1.420807 0.201417 0.025 Uiso 1 1 calc R U . . .
B5 B 0.4937(4) 1.2326(5) 0.23558(11) 0.0205(13) Uani 1 1 d . . . . .
H5 H 0.543206 1.273316 0.254042 0.025 Uiso 1 1 calc R U . . .
B6 B 0.5122(4) 1.0769(5) 0.22477(12) 0.0216(13) Uani 1 1 d . . . . .
H6 H 0.574117 1.014506 0.235572 0.026 Uiso 1 1 calc R U . . .
B7 B 0.3478(4) 1.1107(5) 0.17924(11) 0.0206(13) Uani 1 1 d . . . . .
H7 H 0.300507 1.068895 0.160507 0.025 Uiso 1 1 calc R U . . .
B8 B 0.3313(4) 1.2668(5) 0.19035(12) 0.0215(13) Uani 1 1 d . . . . .
H8 H 0.271396 1.330000 0.179025 0.026 Uiso 1 1 calc R U . . .
B9 B 0.3540(4) 1.2753(5) 0.22918(12) 0.0222(13) Uani 1 1 d . . . . .
H9 H 0.309559 1.343370 0.243512 0.027 Uiso 1 1 calc R U . . .
B10 B 0.3874(4) 1.1227(5) 0.24178(12) 0.0235(13) Uani 1 1 d . . . . .
H10 H 0.364822 1.090210 0.264385 0.028 Uiso 1 1 calc R U . . .
B11 B 0.3839(4) 1.0220(6) 0.21121(11) 0.0233(14) Uani 1 1 d . . . . .
H11 H 0.360260 0.922280 0.213333 0.028 Uiso 1 1 calc R U . . .
B12 B 0.2854(4) 1.1444(5) 0.21377(11) 0.0213(13) Uani 1 1 d . . . . .
H12 H 0.195228 1.126510 0.217865 0.026 Uiso 1 1 calc R U . . .
B103 B 1.1157(4) 0.5508(5) 0.09060(11) 0.0200(12) Uani 1 1 d . . . . .
H103 H 1.129896 0.638358 0.103213 0.024 Uiso 1 1 calc R U . . .
B104 B 1.1886(4) 0.5143(5) 0.05740(12) 0.0186(12) Uani 1 1 d . . . . .
H104 H 1.252853 0.577822 0.048029 0.022 Uiso 1 1 calc R U . . .
B105 B 1.0976(4) 0.4302(5) 0.03405(12) 0.0197(13) Uani 1 1 d . . . . .
H105 H 1.101951 0.439087 0.009540 0.024 Uiso 1 1 calc R U . . .
B106 B 0.9681(4) 0.4108(5) 0.05254(11) 0.0189(12) Uani 1 1 d . . . . .
H106 H 0.887071 0.407123 0.040529 0.023 Uiso 1 1 calc R U . . .
B107 B 1.0832(4) 0.4098(5) 0.10807(12) 0.0214(13) Uani 1 1 d . . . . .
H107 H 1.076776 0.403683 0.132595 0.026 Uiso 1 1 calc R U . . .
B108 B 1.2122(4) 0.4289(5) 0.09010(12) 0.0222(13) Uani 1 1 d . . . . .
H108 H 1.292290 0.435103 0.102493 0.027 Uiso 1 1 calc R U . . .
B109 B 1.2010(4) 0.3527(5) 0.05510(12) 0.0209(13) Uani 1 1 d . . . . .
H109 H 1.274381 0.307738 0.044411 0.025 Uiso 1 1 calc R U . . .
B110 B 1.0654(4) 0.2882(5) 0.05211(11) 0.0208(13) Uani 1 1 d . . . . .
H110 H 1.049347 0.201165 0.039469 0.025 Uiso 1 1 calc R U . . .
B111 B 0.9923(4) 0.3234(5) 0.08494(11) 0.0196(12) Uani 1 1 d . . . . .
H111 H 0.926778 0.261148 0.094204 0.024 Uiso 1 1 calc R U . . .
B112 B 1.1362(4) 0.2870(5) 0.08667(12) 0.0227(13) Uani 1 1 d . . . . .
H112 H 1.166609 0.199117 0.096885 0.027 Uiso 1 1 calc R U . . .
C1 C 0.5453(4) 1.1976(4) 0.20184(9) 0.0196(11) Uani 1 1 d . . . . .
C2 C 0.4807(4) 1.0786(4) 0.18810(10) 0.0195(11) Uani 1 1 d . . . . .
C3 C 0.6652(3) 1.2112(4) 0.19418(10) 0.0216(11) Uani 1 1 d . . . . .
H3A H 0.706698 1.279155 0.201530 0.026 Uiso 1 1 calc R U . . .
C4 C 0.8241(3) 1.1390(4) 0.17010(9) 0.0180(11) Uani 1 1 d . . . . .
C5 C 0.9017(4) 1.2179(4) 0.18234(10) 0.0206(11) Uani 1 1 d . . . . .
H5A H 0.879642 1.275964 0.196876 0.025 Uiso 1 1 calc R U . . .
C6 C 1.0115(4) 1.2125(4) 0.17351(10) 0.0207(11) Uani 1 1 d . . . . .
H6A H 1.064387 1.267957 0.181650 0.025 Uiso 1 1 calc R U . . .
C7 C 1.0437(4) 1.1267(4) 0.15288(10) 0.0218(11) Uani 1 1 d . . . . .
H7A H 1.119381 1.122639 0.147123 0.026 Uiso 1 1 calc R U . . .
C8 C 0.9684(3) 1.0462(5) 0.14038(9) 0.0203(11) Uani 1 1 d . . . . .
H8A H 0.991435 0.988396 0.125886 0.024 Uiso 1 1 calc R U . . .
C9 C 0.8575(3) 1.0510(4) 0.14938(9) 0.0157(10) Uani 1 1 d . . . . .
C101 C 1.0484(3) 0.5414(4) 0.05702(9) 0.0174(10) Uani 1 1 d . . . . .
C102 C 0.9898(4) 0.4806(4) 0.08578(10) 0.0198(11) Uani 1 1 d . . . . .
C103 C 1.0042(4) 0.6625(4) 0.04654(10) 0.0196(11) Uani 1 1 d . . . . .
H10A H 1.035446 0.701455 0.029754 0.024 Uiso 1 1 calc R U . . .
C104 C 0.8872(3) 0.8332(4) 0.05224(10) 0.0180(11) Uani 1 1 d . . . . .
C105 C 0.8909(4) 0.8807(5) 0.02361(10) 0.0216(11) Uani 1 1 d . . . . .
H10B H 0.917473 0.830744 0.007925 0.026 Uiso 1 1 calc R U . . .
C106 C 0.8561(4) 0.9995(5) 0.01822(10) 0.0226(11) Uani 1 1 d . . . . .
H10C H 0.857009 1.031473 -0.001240 0.027 Uiso 1 1 calc R U . . .
C107 C 0.8196(3) 1.0726(4) 0.04138(10) 0.0193(11) Uani 1 1 d . . . . .
H10D H 0.799052 1.156046 0.037824 0.023 Uiso 1 1 calc R U . . .
C108 C 0.8128(3) 1.0250(4) 0.06965(10) 0.0190(11) Uani 1 1 d . . . . .
H10E H 0.787304 1.075789 0.085308 0.023 Uiso 1 1 calc R U . . .
C109 C 0.8432(3) 0.9031(4) 0.07510(9) 0.0172(10) Uani 1 1 d . . . . .
N1 N 0.7104(3) 1.1326(4) 0.17806(8) 0.0203(9) Uani 1 1 d . . . . .
N2 N 0.9243(3) 0.7131(3) 0.06024(8) 0.0166(9) Uani 1 1 d . . . . .
S1 S 0.75217(9) 0.94985(11) 0.13588(2) 0.0183(3) Uani 1 1 d . . . . .
S2 S 0.83499(9) 0.82787(11) 0.10990(2) 0.0196(3) Uani 1 1 d . . . . .
H2 H 0.529(4) 1.029(4) 0.1766(10) 0.031(14) Uiso 1 1 d . . . . .
H22 H 0.923(4) 0.531(5) 0.0929(11) 0.059(18) Uiso 1 1 d . . . . .

loop_
_atom_site_aniso_label
_atom_site_aniso_U_11
_atom_site_aniso_U_22
_atom_site_aniso_U_33
_atom_site_aniso_U_23
_atom_site_aniso_U_13
_atom_site_aniso_U_12
B3 0.023(3) 0.027(3) 0.019(3) 0.003(3) -0.001(2) 0.001(3)
B4 0.023(3) 0.016(3) 0.023(3) 0.000(3) 0.001(2) 0.005(3)
B5 0.020(3) 0.029(3) 0.013(3) -0.007(3) -0.001(2) 0.002(3)
B6 0.023(3) 0.022(3) 0.020(3) -0.001(3) -0.002(2) -0.002(3)
B7 0.017(3) 0.026(3) 0.019(3) -0.005(3) -0.006(2) 0.006(2)
B8 0.018(3) 0.026(3) 0.020(3) 0.000(3) 0.001(2) 0.005(3)
B9 0.022(3) 0.022(3) 0.022(3) -0.004(3) 0.006(2) 0.005(3)
B10 0.017(3) 0.028(3) 0.025(3) 0.006(3) 0.004(2) 0.001(3)
B11 0.017(3) 0.032(4) 0.021(3) 0.003(3) 0.001(2) -0.003(3)
B12 0.017(3) 0.030(3) 0.018(3) -0.005(3) -0.002(2) 0.004(3)
B103 0.017(3) 0.024(3) 0.019(3) -0.002(3) -0.005(2) -0.006(3)
B104 0.013(3) 0.018(3) 0.024(3) -0.002(3) -0.001(2) 0.002(2)
B105 0.021(3) 0.019(3) 0.019(3) -0.005(3) 0.005(2) 0.004(2)
B106 0.018(3) 0.018(3) 0.021(3) -0.008(3) 0.006(2) -0.004(2)
B107 0.026(3) 0.018(3) 0.020(3) -0.001(3) -0.002(2) 0.002(2)
B108 0.019(3) 0.022(3) 0.026(3) 0.003(3) 0.002(2) 0.002(3)
B109 0.021(3) 0.017(3) 0.025(3) -0.007(3) 0.002(2) 0.005(2)
B110 0.023(3) 0.021(3) 0.019(3) -0.003(3) 0.004(2) -0.003(2)
B111 0.025(3) 0.014(3) 0.019(3) 0.000(3) 0.003(2) 0.000(3)
B112 0.021(3) 0.027(3) 0.021(3) 0.002(3) 0.001(2) 0.002(3)
C1 0.017(2) 0.024(3) 0.018(2) -0.001(2) -0.0021(19) 0.000(2)
C2 0.016(3) 0.018(3) 0.025(3) -0.006(2) 0.000(2) 0.003(2)
C3 0.013(2) 0.026(3) 0.027(3) -0.006(2) -0.001(2) -0.003(2)
C4 0.016(2) 0.022(3) 0.016(2) 0.004(2) -0.0021(19) 0.002(2)
C5 0.020(3) 0.022(3) 0.020(3) -0.004(2) 0.000(2) 0.001(2)
C6 0.014(2) 0.026(3) 0.022(3) 0.004(2) -0.004(2) -0.007(2)
C7 0.015(2) 0.029(3) 0.022(3) 0.004(2) 0.002(2) -0.003(2)
C8 0.017(2) 0.027(3) 0.017(3) -0.002(2) -0.0017(19) 0.002(2)
C9 0.014(2) 0.020(3) 0.013(2) 0.004(2) -0.0035(18) -0.002(2)
C101 0.017(2) 0.018(3) 0.017(2) -0.002(2) 0.0035(19) 0.000(2)
C102 0.020(3) 0.016(3) 0.024(3) -0.003(2) 0.003(2) -0.002(2)
C103 0.023(3) 0.019(3) 0.017(3) 0.001(2) 0.000(2) 0.000(2)
C104 0.013(2) 0.019(3) 0.022(3) -0.005(2) -0.0005(19) -0.003(2)
C105 0.021(3) 0.023(3) 0.020(3) -0.004(2) 0.003(2) 0.002(2)
C106 0.022(3) 0.028(3) 0.018(3) 0.001(2) -0.002(2) -0.001(2)
C107 0.016(2) 0.013(2) 0.030(3) 0.003(2) -0.006(2) 0.000(2)
C108 0.016(2) 0.018(3) 0.023(3) -0.009(2) 0.0008(19) 0.001(2)
C109 0.011(2) 0.021(3) 0.019(2) -0.004(2) -0.0011(19) 0.002(2)
N1 0.013(2) 0.025(2) 0.023(2) -0.008(2) 0.0023(16) -0.0033(18)
N2 0.020(2) 0.014(2) 0.016(2) -0.0040(18) -0.0017(16) -0.0003(17)
S1 0.0144(5) 0.0203(6) 0.0201(6) -0.0058(6) 0.0020(5) -0.0013(5)
S2 0.0207(6) 0.0195(6) 0.0187(6) -0.0016(6) 0.0014(5) 0.0020(5)

loop_
_atom_type_symbol
_atom_type_description
_atom_type_scat_dispersion_real
_atom_type_scat_dispersion_imag
_atom_type_scat_source
C C 0.0033 0.0016 'International Tables Vol C Tables 4.2.6.8 and 6.1.1.4'
H H 0.0000 0.0000 'International Tables Vol C Tables 4.2.6.8 and 6.1.1.4'
B B 0.0013 0.0007 'International Tables Vol C Tables 4.2.6.8 and 6.1.1.4'
N N 0.0061 0.0033 'International Tables Vol C Tables 4.2.6.8 and 6.1.1.4'
S S 0.1246 0.1234 'International Tables Vol C Tables 4.2.6.8 and 6.1.1.4'

loop_
_geom_angle_atom_site_label_1
_geom_angle_atom_site_label_2
_geom_angle_atom_site_label_3
_geom_angle
_geom_angle_site_symmetry_1
_geom_angle_site_symmetry_3
_geom_angle_publ_flag
C2 B3 C1 56.4(3) . . ?
C2 B3 B8 103.6(4) . . ?
C1 B3 B8 103.9(4) . . ?
C2 B3 B7 57.9(3) . . ?
C1 B3 B7 103.9(4) . . ?
B8 B3 B7 60.6(3) . . ?
C2 B3 B4 103.4(4) . . ?
C1 B3 B4 58.1(3) . . ?
B8 B3 B4 60.1(3) . . ?
B7 B3 B4 108.4(4) . . ?
C1 B4 B8 104.3(4) . . ?
C1 B4 B3 59.6(3) . . ?
B8 B4 B3 59.1(3) . . ?
C1 B4 B9 104.1(4) . . ?
B8 B4 B9 60.6(3) . . ?
B3 B4 B9 108.0(4) . . ?
C1 B4 B5 58.1(3) . . ?
B8 B4 B5 107.6(4) . . ?
B3 B4 B5 108.2(4) . . ?
B9 B4 B5 59.4(3) . . ?
C1 B5 B6 59.4(3) . . ?
C1 B5 B9 104.9(3) . . ?
B6 B5 B9 108.8(4) . . ?
C1 B5 B10 105.0(4) . . ?
B6 B5 B10 59.8(3) . . ?
B9 B5 B10 60.8(3) . . ?
C1 B5 B4 58.5(3) . . ?
B6 B5 B4 108.7(4) . . ?
B9 B5 B4 60.2(3) . . ?
B10 B5 B4 108.8(4) . . ?
C2 B6 C1 56.8(3) . . ?
C2 B6 B10 103.6(4) . . ?
C1 B6 B10 104.5(4) . . ?
C2 B6 B5 103.5(4) . . ?
C1 B6 B5 58.3(3) . . ?
B10 B6 B5 60.2(3) . . ?
C2 B6 B11 57.9(3) . . ?
C1 B6 B11 104.3(4) . . ?
B10 B6 B11 60.0(3) . . ?
B5 B6 B11 107.8(4) . . ?
C2 B7 B3 59.5(3) . . ?
C2 B7 B8 103.5(4) . . ?
B3 B7 B8 58.9(3) . . ?
C2 B7 B12 103.5(4) . . ?
B3 B7 B12 107.8(4) . . ?
B8 B7 B12 60.4(3) . . ?
C2 B7 B11 57.8(3) . . ?
B3 B7 B11 108.3(4) . . ?
B8 B7 B11 107.7(4) . . ?
B12 B7 B11 59.8(3) . . ?
B3 B8 B4 60.8(3) . . ?
B3 B8 B7 60.5(3) . . ?
B4 B8 B7 108.9(4) . . ?
B3 B8 B12 108.7(4) . . ?
B4 B8 B12 108.4(4) . . ?
B7 B8 B12 60.0(3) . . ?
B3 B8 B9 109.2(4) . . ?
B4 B8 B9 60.4(3) . . ?
B7 B8 B9 108.2(4) . . ?
B12 B8 B9 59.8(3) . . ?
B5 B9 B12 107.4(4) . . ?
B5 B9 B4 60.4(3) . . ?
B12 B9 B4 107.5(4) . . ?
B5 B9 B8 107.1(4) . . ?
B12 B9 B8 60.0(3) . . ?
B4 B9 B8 59.1(3) . . ?
B5 B9 B10 59.6(3) . . ?
B12 B9 B10 60.0(3) . . ?
B4 B9 B10 108.0(4) . . ?
B8 B9 B10 107.6(4) . . ?
B6 B10 B11 60.2(3) . . ?
B6 B10 B5 60.0(3) . . ?
B11 B10 B5 107.8(4) . . ?
B6 B10 B12 108.2(4) . . ?
B11 B10 B12 60.2(3) . . ?
B5 B10 B12 107.3(4) . . ?
B6 B10 B9 108.1(4) . . ?
B11 B10 B9 108.1(4) . . ?
B5 B10 B9 59.6(3) . . ?
B12 B10 B9 59.8(3) . . ?
C2 B11 B10 104.5(4) . . ?
C2 B11 B6 59.3(3) . . ?
B10 B11 B6 59.8(3) . . ?
C2 B11 B12 103.5(4) . . ?
B10 B11 B12 60.5(3) . . ?
B6 B11 B12 108.1(4) . . ?
C2 B11 B7 57.9(3) . . ?
B10 B11 B7 108.3(4) . . ?
B6 B11 B7 108.4(4) . . ?
B12 B11 B7 59.7(3) . . ?
B7 B12 B11 60.5(3) . . ?
B7 B12 B9 108.3(4) . . ?
B11 B12 B9 107.8(4) . . ?
B7 B12 B10 108.1(4) . . ?
B11 B12 B10 59.3(3) . . ?
B9 B12 B10 60.3(3) . . ?
B7 B12 B8 59.7(3) . . ?
B11 B12 B8 107.7(4) . . ?
B9 B12 B8 60.2(3) . . ?
B10 B12 B8 108.0(4) . . ?
C102 B103 C101 56.3(3) . . ?
C102 B103 B108 104.6(4) . . ?
C101 B103 B108 104.7(4) . . ?
C102 B103 B107 58.5(3) . . ?
C101 B103 B107 104.0(4) . . ?
B108 B103 B107 60.3(3) . . ?
C102 B103 B104 103.3(4) . . ?
C101 B103 B104 58.2(3) . . ?
B108 B103 B104 59.9(3) . . ?
B107 B103 B104 107.3(4) . . ?
C101 B104 B109 104.7(4) . . ?
C101 B104 B108 104.8(4) . . ?
B109 B104 B108 61.2(3) . . ?
C101 B104 B105 58.2(3) . . ?
B109 B104 B105 60.6(3) . . ?
B108 B104 B105 109.5(4) . . ?
C101 B104 B103 59.2(3) . . ?
B109 B104 B103 108.1(4) . . ?
B108 B104 B103 59.1(3) . . ?
B105 B104 B103 108.3(4) . . ?
C101 B105 B104 59.1(3) . . ?
C101 B105 B109 104.3(4) . . ?
B104 B105 B109 59.2(3) . . ?
C101 B105 B110 104.5(4) . . ?
B104 B105 B110 107.5(4) . . ?
B109 B105 B110 60.0(3) . . ?
C101 B105 B106 59.3(3) . . ?
B104 B105 B106 108.6(4) . . ?
B109 B105 B106 107.7(4) . . ?
B110 B105 B106 59.4(3) . . ?
C102 B106 C101 56.5(3) . . ?
C102 B106 B110 103.8(4) . . ?
C101 B106 B110 104.0(4) . . ?
C102 B106 B111 58.4(3) . . ?
C101 B106 B111 104.2(4) . . ?
B110 B106 B111 60.1(3) . . ?
C102 B106 B105 103.3(4) . . ?
C101 B106 B105 57.9(3) . . ?
B110 B106 B105 60.2(3) . . ?
B111 B106 B105 108.0(4) . . ?
C102 B107 B103 59.2(3) . . ?
C102 B107 B112 104.5(4) . . ?
B103 B107 B112 108.8(4) . . ?
C102 B107 B108 104.8(4) . . ?
B103 B107 B108 59.7(3) . . ?
B112 B107 B108 61.0(3) . . ?
C102 B107 B111 58.4(3) . . ?
B103 B107 B111 108.9(4) . . ?
B112 B107 B111 60.2(3) . . ?
B108 B107 B111 109.2(4) . . ?
B103 B108 B107 60.0(3) . . ?
B103 B108 B104 60.9(3) . . ?
B107 B108 B104 107.8(4) . . ?
B103 B108 B112 107.7(4) . . ?
B107 B108 B112 59.4(3) . . ?
B104 B108 B112 106.9(4) . . ?
B103 B108 B109 107.8(4) . . ?
B107 B108 B109 106.8(4) . . ?
B104 B108 B109 59.0(3) . . ?
B112 B108 B109 59.5(3) . . ?
B104 B109 B105 60.2(3) . . ?
B104 B109 B112 108.1(4) . . ?
B105 B109 B112 108.2(4) . . ?
B104 B109 B110 108.3(4) . . ?
B105 B109 B110 60.1(3) . . ?
B112 B109 B110 60.2(3) . . ?
B104 B109 B108 59.9(3) . . ?
B105 B109 B108 108.2(4) . . ?
B112 B109 B108 60.2(3) . . ?
B110 B109 B108 108.4(4) . . ?
B106 B110 B111 60.1(3) . . ?
B106 B110 B109 108.3(4) . . ?
B111 B110 B109 107.9(4) . . ?
B106 B110 B105 60.3(3) . . ?
B111 B110 B105 108.1(4) . . ?
B109 B110 B105 59.9(3) . . ?
B106 B110 B112 108.2(4) . . ?
B111 B110 B112 60.0(3) . . ?
B109 B110 B112 59.9(3) . . ?
B105 B110 B112 107.9(4) . . ?
C102 B111 B106 58.9(3) . . ?
C102 B111 B110 104.0(4) . . ?
B106 B111 B110 59.8(3) . . ?
C102 B111 B112 103.7(4) . . ?
B106 B111 B112 108.3(4) . . ?
B110 B111 B112 60.4(3) . . ?
C102 B111 B107 58.3(3) . . ?
B106 B111 B107 108.2(4) . . ?
B110 B111 B107 107.6(4) . . ?
B112 B111 B107 59.4(3) . . ?
B107 B112 B111 60.4(3) . . ?
B107 B112 B109 107.7(4) . . ?
B111 B112 B109 107.7(4) . . ?
B107 B112 B110 107.8(4) . . ?
B111 B112 B110 59.6(3) . . ?
B109 B112 B110 59.9(3) . . ?
B107 B112 B108 59.6(3) . . ?
B111 B112 B108 108.3(4) . . ?
B109 B112 B108 60.3(3) . . ?
B110 B112 B108 108.3(4) . . ?
C3 C1 C2 116.8(4) . . ?
C3 C1 B5 122.9(4) . . ?
C2 C1 B5 110.4(4) . . ?
C3 C1 B4 121.7(4) . . ?
C2 C1 B4 110.7(3) . . ?
B5 C1 B4 63.4(3) . . ?
C3 C1 B6 116.1(4) . . ?
C2 C1 B6 61.4(3) . . ?
B5 C1 B6 62.4(3) . . ?
B4 C1 B6 115.3(4) . . ?
C3 C1 B3 115.2(4) . . ?
C2 C1 B3 61.4(3) . . ?
B5 C1 B3 114.6(4) . . ?
B4 C1 B3 62.2(3) . . ?
B6 C1 B3 115.0(4) . . ?
C1 C2 B11 112.3(4) . . ?
C1 C2 B7 112.5(4) . . ?
B11 C2 B7 64.3(3) . . ?
C1 C2 B6 61.8(3) . . ?
B11 C2 B6 62.8(3) . . ?
B7 C2 B6 116.5(4) . . ?
C1 C2 B3 62.2(3) . . ?
B11 C2 B3 116.3(4) . . ?
B7 C2 B3 62.7(3) . . ?
B6 C2 B3 116.1(4) . . ?
N1 C3 C1 119.5(4) . . ?
C5 C4 C9 119.7(4) . . ?
C5 C4 N1 125.5(4) . . ?
C9 C4 N1 114.6(4) . . ?
C4 C5 C6 120.3(4) . . ?
C7 C6 C5 119.7(4) . . ?
C6 C7 C8 121.3(4) . . ?
C7 C8 C9 119.0(4) . . ?
C4 C9 C8 119.8(4) . . ?
C4 C9 S1 116.4(3) . . ?
C8 C9 S1 123.8(4) . . ?
C103 C101 C102 117.2(4) . . ?
C103 C101 B105 123.3(4) . . ?
C102 C101 B105 111.1(4) . . ?
C103 C101 B104 120.4(4) . . ?
C102 C101 B104 110.5(3) . . ?
B105 C101 B104 62.7(3) . . ?
C103 C101 B106 118.7(4) . . ?
C102 C101 B106 61.3(3) . . ?
B105 C101 B106 62.9(3) . . ?
B104 C101 B106 114.5(4) . . ?
C103 C101 B103 113.4(4) . . ?
C102 C101 B103 61.2(3) . . ?
B105 C101 B103 114.8(4) . . ?
B104 C101 B103 62.6(3) . . ?
B106 C101 B103 114.5(4) . . ?
C101 C102 B107 112.0(4) . . ?
C101 C102 B111 112.3(4) . . ?
B107 C102 B111 63.3(3) . . ?
C101 C102 B106 62.2(3) . . ?
B107 C102 B106 115.5(4) . . ?
B111 C102 B106 62.7(3) . . ?
C101 C102 B103 62.5(3) . . ?
B107 C102 B103 62.3(3) . . ?
B111 C102 B103 115.5(4) . . ?
B106 C102 B103 116.5(4) . . ?
N2 C103 C101 119.5(4) . . ?
C109 C104 C105 120.5(4) . . ?
C109 C104 N2 115.2(4) . . ?
C105 C104 N2 124.3(4) . . ?
C106 C105 C104 119.9(4) . . ?
C105 C106 C107 119.6(4) . . ?
C108 C107 C106 120.7(4) . . ?
C107 C108 C109 120.0(4) . . ?
C104 C109 C108 118.9(4) . . ?
C104 C109 S2 115.9(3) . . ?
C108 C109 S2 125.2(4) . . ?
C3 N1 C4 122.6(4) . . ?
C103 N2 C104 120.5(4) . . ?
C9 S1 S2 104.37(15) . . ?
C109 S2 S1 104.31(16) . . ?

loop_
_geom_bond_atom_site_label_1
_geom_bond_atom_site_label_2
_geom_bond_distance
_geom_bond_site_symmetry_2
_geom_bond_publ_flag
B3 C2 1.718(7) . ?
B3 C1 1.730(7) . ?
B3 B8 1.744(7) . ?
B3 B7 1.772(8) . ?
B3 B4 1.775(8) . ?
B4 C1 1.704(7) . ?
B4 B8 1.762(7) . ?
B4 B9 1.786(7) . ?
B4 B5 1.788(7) . ?
B5 C1 1.698(6) . ?
B5 B6 1.768(8) . ?
B5 B9 1.771(7) . ?
B5 B10 1.771(8) . ?
B6 C2 1.710(7) . ?
B6 C1 1.717(7) . ?
B6 B10 1.763(7) . ?
B6 B11 1.769(7) . ?
B7 C2 1.689(7) . ?
B7 B8 1.774(8) . ?
B7 B12 1.779(7) . ?
B7 B11 1.795(7) . ?
B8 B12 1.786(8) . ?
B8 B9 1.789(7) . ?
B9 B12 1.783(8) . ?
B9 B10 1.792(8) . ?
B10 B11 1.766(8) . ?
B10 B12 1.786(7) . ?
B11 C2 1.686(7) . ?
B11 B12 1.782(8) . ?
B103 C102 1.711(7) . ?
B103 C101 1.732(6) . ?
B103 B108 1.760(8) . ?
B103 B107 1.764(8) . ?
B103 B104 1.791(7) . ?
B104 C101 1.715(6) . ?
B104 B109 1.758(7) . ?
B104 B108 1.774(7) . ?
B104 B105 1.776(7) . ?
B105 C101 1.700(7) . ?
B105 B109 1.782(7) . ?
B105 B110 1.784(8) . ?
B105 B106 1.787(7) . ?
B106 C102 1.710(7) . ?
B106 C101 1.725(7) . ?
B106 B110 1.770(7) . ?
B106 B111 1.775(7) . ?
B107 C102 1.698(7) . ?
B107 B112 1.765(8) . ?
B107 B108 1.769(7) . ?
B107 B111 1.784(7) . ?
B108 B112 1.794(8) . ?
B108 B109 1.797(8) . ?
B109 B112 1.782(7) . ?
B109 B110 1.783(7) . ?
B110 B111 1.775(7) . ?
B110 B112 1.789(7) . ?
B111 C102 1.701(7) . ?
B111 B112 1.780(7) . ?
C1 C3 1.495(6) . ?
C1 C2 1.629(6) . ?
C3 N1 1.248(5) . ?
C4 C5 1.384(6) . ?
C4 C9 1.398(6) . ?
C4 N1 1.420(5) . ?
C5 C6 1.385(6) . ?
C6 C7 1.376(6) . ?
C7 C8 1.381(6) . ?
C8 C9 1.399(6) . ?
C9 S1 1.785(4) . ?
C101 C103 1.492(6) . ?
C101 C102 1.625(6) . ?
C103 N2 1.271(5) . ?
C104 C109 1.391(6) . ?
C104 C105 1.400(6) . ?
C104 N2 1.420(6) . ?
C105 C106 1.374(6) . ?
C106 C107 1.388(6) . ?
C107 C108 1.387(6) . ?
C108 C109 1.391(6) . ?
C109 S2 1.782(5) . ?
S1 S2 2.0331(16) . ?
